data_1533975
loop_
_publ_author_name
'Katsufuji, T.'
'Masaki, M.'
'Machida, A.'
'Moritomo, M.'
'Takagi, H.'
'Kato, K.'
'Sakata, M.'
'Takata, M.'
'Ohoyama, K.'
'Nishibori, E.'
'Kitazawa, K.'

_publ_section_title
;
 Crystal structure and magnetic properties of hexagonal R Mn O3 (R= Y, Lu
 and Sc) and the effect of doping
;
_journal_name_full 'Physical Review, Serie 3. B - Condensed Matter (18,1978-)'
_journal_page_first 134434-1
_journal_page_last 134434-8
_journal_volume 66
_journal_year 2002
_chemical_formula_sum 'Lu Mn O3'
_chemical_name_systematic 'Lu (Mn O3)'
_space_group_IT_number 185
_symmetry_space_group_name_Hall 'P 6c -2'
_symmetry_space_group_name_H-M 'P 63 c m'
_cell_angle_alpha 90
_cell_angle_beta 90
_cell_angle_gamma 120
_cell_formula_units_Z 6
_cell_length_a 6.0459
_cell_length_b 6.0459
_cell_length_c 11.4074
_cell_volume 361.110
_citation_journal_id_ASTM PRBMDO
_cod_data_source_file Katsufuji_PRBMDO_2002_610.cif
_cod_data_source_block Lu1Mn1O3
_cod_original_cell_volume 361.1097
_cod_original_formula_sum 'Lu1 Mn1 O3'
_cod_database_code 1533975

loop_
_symmetry_equiv_pos_as_xyz
x,y,z
x-y,x,z+1/2
-y,x-y,z
-x,-y,z+1/2
-x+y,-x,z
y,-x+y,z+1/2
y,x,z
-x+y,y,z+1/2
-x,-x+y,z
-y,-x,z+1/2
x-y,-y,z
x,x-y,z+1/2

loop_
_atom_site_label
_atom_site_type_symbol
_atom_site_fract_x
_atom_site_fract_y
_atom_site_fract_z
_atom_site_occupancy
_atom_site_U_iso_or_equiv
O1 O-2 0.319 0 0.174 1 0.0
O3 O-2 0 0 0.474 1 0.0
O2 O-2 0.638 0 0.344 1 0.0
Lu1 Lu+3 0 0 0.28 1 0.0
Mn1 Mn+3 0.339 0 0 1 0.0
O4 O-2 0.3333 0.6667 0.022 1 0.0
Lu2 Lu+3 0.3333 0.6667 0.237 1 0.0
